data_7126799
loop_
_publ_author_name
'Appel, Sebastian'
'Br\"uggemann, Peter'
'Ganter, Christian'

_publ_section_title
;
 A tropylium annulated N-heterocyclic carbene.
;
_journal_issue 63
_journal_name_full 'Chemical communications (Cambridge, England)'
_journal_page_first 9020
_journal_page_last 9023
_journal_paper_doi 10.1039/d0cc04482b
_journal_volume 56
_journal_year 2020
_chemical_formula_moiety 'C9 H10 N2'
_chemical_formula_sum 'C9 H10 N2'
_chemical_formula_weight 146.19
_space_group_crystal_system orthorhombic
_space_group_IT_number 19
_space_group_name_Hall 'P 2ac 2ab'
_space_group_name_H-M_alt 'P 21 21 21'
_atom_sites_solution_hydrogens geom
_atom_sites_solution_primary direct
_atom_sites_solution_secondary difmap
_audit_creation_method SHELXL-2017/1
_audit_update_record
;
2020-03-20 deposited with the CCDC.	2020-07-01 downloaded from the CCDC.
;
_cell_angle_alpha 90
_cell_angle_beta 90
_cell_angle_gamma 90
_cell_formula_units_Z 4
_cell_length_a 6.0018(5)
_cell_length_b 8.6564(7)
_cell_length_c 14.5956(13)
_cell_measurement_reflns_used 9956
_cell_measurement_temperature 140(2)
_cell_measurement_theta_max 35.564
_cell_measurement_theta_min 2.791
_cell_volume 758.30(11)
_computing_cell_refinement 'SAINT (Bruker, 2015)'
_computing_data_collection 'APEX2 (Bruker, 2014)'
_computing_data_reduction 'SAINT (Bruker, 2015)'
_computing_molecular_graphics 'ORTEP 3 for Windows (Version 2014.1)'
_computing_publication_material 'SHELXL-97 (Sheldrick, 2008)'
_computing_structure_refinement 'SHELXL-2014/7 (Sheldrick, 2014)'
_computing_structure_solution 'SHELXL-2014 (Sheldrick, 2014)'
_diffrn_ambient_temperature 140(2)
_diffrn_measured_fraction_theta_full 0.999
_diffrn_measured_fraction_theta_max 0.998
_diffrn_measurement_device_type 'Bruker Kappa APEX-II CCD area detector'
_diffrn_measurement_method '\w scans'
_diffrn_radiation_monochromator 'multilayer mirror'
_diffrn_radiation_source 'microfocus sealed tube'
_diffrn_radiation_type MoK\a
_diffrn_radiation_wavelength 0.71073
_diffrn_reflns_av_R_equivalents 0.0272
_diffrn_reflns_av_unetI/netI 0.0206
_diffrn_reflns_Laue_measured_fraction_full 0.999
_diffrn_reflns_Laue_measured_fraction_max 0.998
_diffrn_reflns_limit_h_max 9
_diffrn_reflns_limit_h_min -9
_diffrn_reflns_limit_k_max 13
_diffrn_reflns_limit_k_min -13
_diffrn_reflns_limit_l_max 23
_diffrn_reflns_limit_l_min -23
_diffrn_reflns_number 22988
_diffrn_reflns_point_group_measured_fraction_full 0.999
_diffrn_reflns_point_group_measured_fraction_max 0.998
_diffrn_reflns_theta_full 25.242
_diffrn_reflns_theta_max 34.860
_diffrn_reflns_theta_min 2.736
_exptl_absorpt_coefficient_mu 0.079
_exptl_absorpt_correction_T_max 1.0000
_exptl_absorpt_correction_T_min 0.9510
_exptl_absorpt_correction_type multi-scan
_exptl_absorpt_process_details '(<i>SADABS</i>; Sheldrick, 2015)'
_exptl_crystal_colour colorless
_exptl_crystal_density_diffrn 1.281
_exptl_crystal_density_method 'not measured'
_exptl_crystal_description block
_exptl_crystal_F_000 312
_exptl_crystal_size_max 0.200
_exptl_crystal_size_mid 0.200
_exptl_crystal_size_min 0.100
_refine_diff_density_max 0.356
_refine_diff_density_min -0.209
_refine_diff_density_rms 0.043
_refine_ls_abs_structure_details
;
 Flack x determined using 1235 quotients [(I+)-(I-)]/[(I+)+(I-)]
 (Parsons, Flack and Wagner, Acta Cryst. B69 (2013) 249-259).
;
_refine_ls_abs_structure_Flack 0.3(5)
_refine_ls_extinction_method none
_refine_ls_goodness_of_fit_ref 1.064
_refine_ls_hydrogen_treatment constr
_refine_ls_matrix_type full
_refine_ls_number_parameters 101
_refine_ls_number_reflns 3301
_refine_ls_number_restraints 0
_refine_ls_restrained_S_all 1.064
_refine_ls_R_factor_all 0.0395
_refine_ls_R_factor_gt 0.0355
_refine_ls_shift/su_max 0.000
_refine_ls_shift/su_mean 0.000
_refine_ls_structure_factor_coef Fsqd
_refine_ls_weighting_details 'w=1/[\s^2^(Fo^2^)+(0.0559P)^2^+0.0875P] where P=(Fo^2^+2Fc^2^)/3'
_refine_ls_weighting_scheme calc
_refine_ls_wR_factor_gt 0.0951
_refine_ls_wR_factor_ref 0.0981
_reflns_Friedel_coverage 0.731
_reflns_Friedel_fraction_full 1.000
_reflns_Friedel_fraction_max 0.999
_reflns_number_gt 3059
_reflns_number_total 3301
_reflns_threshold_expression 'I > 2\s(I)'
_cod_data_source_file d0cc04482b2.cif
_cod_data_source_block mo_PBP_61-auto
_cod_depositor_comments 'Adding full bibliography for 7126798--7126803.cif.'
_cod_database_code 7126799
_shelx_shelxl_version_number 2017/1
_shelx_space_group_comment
;
The symmetry employed for this shelxl refinement is uniquely defined
by the following loop, which should always be used as a source of
symmetry information in preference to the above space-group names.
They are only intended as comments.
;
_shelx_estimated_absorpt_t_min 0.984
_shelx_estimated_absorpt_t_max 0.992

loop_
_space_group_symop_operation_xyz
'x, y, z'
'x+1/2, -y+1/2, -z'
'-x, y+1/2, -z+1/2'
'-x+1/2, -y, z+1/2'

loop_
_atom_site_label
_atom_site_type_symbol
_atom_site_fract_x
_atom_site_fract_y
_atom_site_fract_z
_atom_site_U_iso_or_equiv
_atom_site_adp_type
_atom_site_occupancy
_atom_site_site_symmetry_order
_atom_site_calc_flag
_atom_site_refinement_flags_posn
_atom_site_refinement_flags_adp
_atom_site_refinement_flags_occupancy
_atom_site_disorder_assembly
_atom_site_disorder_group
N1 N 0.55324(16) 0.48990(10) 0.50694(6) 0.01628(17) Uani 1 1 d . . . . .
C1 C 0.7296(2) 0.39222(13) 0.50969(8) 0.0197(2) Uani 1 1 d . . . . .
H1 H 0.752314 0.311313 0.466717 0.024 Uiso 1 1 calc R U . . .
N2 N 0.86640(18) 0.42123(11) 0.57824(7) 0.02031(19) Uani 1 1 d . . . . .
C2 C 0.77049(18) 0.54492(12) 0.62410(7) 0.01561(18) Uani 1 1 d . . . . .
C3 C 0.8764(2) 0.62539(12) 0.69906(8) 0.0190(2) Uani 1 1 d . . . . .
H3 H 1.032852 0.614244 0.706488 0.023 Uiso 1 1 calc R U . . .
C4 C 0.7659(2) 0.71517(14) 0.75889(8) 0.0213(2) Uani 1 1 d . . . . .
H4 H 0.848843 0.776609 0.800669 0.026 Uiso 1 1 calc R U . . .
C5 C 0.5150(2) 0.72186(14) 0.76209(8) 0.0228(2) Uani 1 1 d . . . . .
H5A H 0.455195 0.615989 0.769383 0.027 Uiso 1 1 calc R U . . .
H5AB H 0.467983 0.783226 0.815961 0.027 Uiso 1 1 calc R U . . .
C6 C 0.4194(2) 0.79308(13) 0.67659(8) 0.0209(2) Uani 1 1 d . . . . .
H6 H 0.343269 0.889032 0.680917 0.025 Uiso 1 1 calc R U . . .
C7 C 0.43862(19) 0.72474(12) 0.59442(8) 0.01801(19) Uani 1 1 d . . . . .
H7 H 0.359514 0.766916 0.543896 0.022 Uiso 1 1 calc R U . . .
C8 C 0.57475(17) 0.58985(11) 0.57996(7) 0.01435(17) Uani 1 1 d . . . . .
C9 C 0.3764(2) 0.49275(14) 0.43861(8) 0.0215(2) Uani 1 1 d . . . . .
H9A H 0.390305 0.586281 0.401219 0.032 Uiso 1 1 calc R U . . .
H9B H 0.231323 0.492437 0.469414 0.032 Uiso 1 1 calc R U . . .
H9C H 0.388643 0.401442 0.399239 0.032 Uiso 1 1 calc R U . . .

loop_
_atom_site_aniso_label
_atom_site_aniso_U_11
_atom_site_aniso_U_22
_atom_site_aniso_U_33
_atom_site_aniso_U_23
_atom_site_aniso_U_13
_atom_site_aniso_U_12
N1 0.0171(4) 0.0165(4) 0.0153(4) 0.0006(3) -0.0009(3) 0.0010(3)
C1 0.0219(5) 0.0193(4) 0.0178(4) 0.0003(3) 0.0017(4) 0.0051(4)
N2 0.0188(4) 0.0226(4) 0.0195(4) 0.0014(3) 0.0010(3) 0.0065(3)
C2 0.0142(4) 0.0170(4) 0.0156(4) 0.0027(3) 0.0006(3) 0.0004(3)
C3 0.0168(5) 0.0217(4) 0.0187(4) 0.0045(4) -0.0024(4) -0.0030(4)
C4 0.0264(5) 0.0200(4) 0.0176(4) 0.0011(4) -0.0032(4) -0.0045(4)
C5 0.0274(6) 0.0213(5) 0.0198(5) -0.0009(4) 0.0051(4) 0.0022(4)
C6 0.0200(5) 0.0157(4) 0.0270(5) -0.0017(3) 0.0013(4) 0.0021(4)
C7 0.0154(4) 0.0151(4) 0.0236(5) 0.0016(3) -0.0013(4) 0.0013(3)
C8 0.0139(4) 0.0142(3) 0.0149(4) 0.0018(3) 0.0003(3) -0.0001(3)
C9 0.0221(5) 0.0234(5) 0.0191(5) 0.0007(4) -0.0061(4) -0.0003(4)

loop_
_atom_type_symbol
_atom_type_description
_atom_type_scat_dispersion_real
_atom_type_scat_dispersion_imag
_atom_type_scat_source
C C 0.0033 0.0016 'International Tables Vol C Tables 4.2.6.8 and 6.1.1.4'
H H 0.0000 0.0000 'International Tables Vol C Tables 4.2.6.8 and 6.1.1.4'
N N 0.0061 0.0033 'International Tables Vol C Tables 4.2.6.8 and 6.1.1.4'

loop_
_geom_angle_atom_site_label_1
_geom_angle_atom_site_label_2
_geom_angle_atom_site_label_3
_geom_angle
_geom_angle_site_symmetry_1
_geom_angle_site_symmetry_3
_geom_angle_publ_flag
C1 N1 C8 107.18(9) . . ?
C1 N1 C9 126.86(10) . . ?
C8 N1 C9 125.94(9) . . ?
N2 C1 N1 112.95(10) . . ?
N2 C1 H1 123.5 . . ?
N1 C1 H1 123.5 . . ?
C1 N2 C2 104.76(9) . . ?
N2 C2 C8 109.98(9) . . ?
N2 C2 C3 123.70(10) . . ?
C8 C2 C3 125.87(10) . . ?
C4 C3 C2 123.62(11) . . ?
C4 C3 H3 118.2 . . ?
C2 C3 H3 118.2 . . ?
C3 C4 C5 122.36(11) . . ?
C3 C4 H4 118.8 . . ?
C5 C4 H4 118.8 . . ?
C6 C5 C4 111.77(10) . . ?
C6 C5 H5A 109.3 . . ?
C4 C5 H5A 109.3 . . ?
C6 C5 H5AB 109.3 . . ?
C4 C5 H5AB 109.3 . . ?
H5A C5 H5AB 107.9 . . ?
C7 C6 C5 121.82(10) . . ?
C7 C6 H6 119.1 . . ?
C5 C6 H6 119.1 . . ?
C6 C7 C8 122.47(10) . . ?
C6 C7 H7 118.8 . . ?
C8 C7 H7 118.8 . . ?
N1 C8 C2 105.12(9) . . ?
N1 C8 C7 124.66(9) . . ?
C2 C8 C7 129.48(10) . . ?
N1 C9 H9A 109.5 . . ?
N1 C9 H9B 109.5 . . ?
H9A C9 H9B 109.5 . . ?
N1 C9 H9C 109.5 . . ?
H9A C9 H9C 109.5 . . ?
H9B C9 H9C 109.5 . . ?

loop_
_geom_bond_atom_site_label_1
_geom_bond_atom_site_label_2
_geom_bond_distance
_geom_bond_site_symmetry_2
_geom_bond_publ_flag
N1 C1 1.3555(14) . ?
N1 C8 1.3788(13) . ?
N1 C9 1.4565(15) . ?
C1 N2 1.3183(16) . ?
C1 H1 0.9500 . ?
N2 C2 1.3877(14) . ?
C2 C8 1.3951(15) . ?
C2 C3 1.4445(16) . ?
C3 C4 1.3441(17) . ?
C3 H3 0.9500 . ?
C4 C5 1.5076(18) . ?
C4 H4 0.9500 . ?
C5 C6 1.5056(17) . ?
C5 H5A 0.9900 . ?
C5 H5AB 0.9900 . ?
C6 C7 1.3422(16) . ?
C6 H6 0.9500 . ?
C7 C8 1.4407(15) . ?
C7 H7 0.9500 . ?
C9 H9A 0.9800 . ?
C9 H9B 0.9800 . ?
C9 H9C 0.9800 . ?

loop_
_geom_torsion_atom_site_label_1
_geom_torsion_atom_site_label_2
_geom_torsion_atom_site_label_3
_geom_torsion_atom_site_label_4
_geom_torsion
_geom_torsion_site_symmetry_1
_geom_torsion_site_symmetry_2
_geom_torsion_site_symmetry_3
_geom_torsion_site_symmetry_4
_geom_torsion_publ_flag
C8 N1 C1 N2 -0.65(13) . . . . ?
C9 N1 C1 N2 177.79(10) . . . . ?
N1 C1 N2 C2 0.95(13) . . . . ?
C1 N2 C2 C8 -0.89(12) . . . . ?
C1 N2 C2 C3 -173.56(10) . . . . ?
N2 C2 C3 C4 -161.50(11) . . . . ?
C8 C2 C3 C4 27.00(17) . . . . ?
C2 C3 C4 C5 9.36(18) . . . . ?
C3 C4 C5 C6 -66.55(15) . . . . ?
C4 C5 C6 C7 65.58(16) . . . . ?
C5 C6 C7 C8 -8.03(19) . . . . ?
C1 N1 C8 C2 0.06(11) . . . . ?
C9 N1 C8 C2 -178.40(10) . . . . ?
C1 N1 C8 C7 171.02(10) . . . . ?
C9 N1 C8 C7 -7.44(17) . . . . ?
N2 C2 C8 N1 0.51(12) . . . . ?
C3 C2 C8 N1 173.00(10) . . . . ?
N2 C2 C8 C7 -169.85(11) . . . . ?
C3 C2 C8 C7 2.64(18) . . . . ?
C6 C7 C8 N1 160.42(11) . . . . ?
C6 C7 C8 C2 -30.92(18) . . . . ?
